data_7713735
loop_
_publ_author_name
'Yadav, Abhishek Kumar'
'Rajak, Richa'
'Ghule, Vikas'
'Dharavath, Srinivas'

_publ_section_title
;
 Energetic coordination compounds: self-assembled from the nitrogen-rich
 energetic C-C bonded pyrazole and triazole
;
_journal_name_full 'Dalton Transactions'
_journal_paper_doi 10.1039/D3DT02410E
_journal_year 2023
_chemical_formula_moiety 'C10 H20 Co2 N14 O10, 2(N O3)'
_chemical_formula_sum 'C10 H20 Co2 N16 O16'
_chemical_formula_weight 738.28
_space_group_crystal_system triclinic
_space_group_IT_number 2
_space_group_name_Hall '-P 1'
_space_group_name_H-M_alt 'P -1'
_atom_sites_solution_hydrogens mixed
_atom_sites_solution_primary iterative
_audit_creation_date 2023-03-24
_audit_creation_method
;
Olex2 1.3
(compiled 2020.11.12 svn.r5f609507 for OlexSys, GUI svn.r6272)
;
_audit_update_record
;
2023-04-24 deposited with the CCDC.	2023-08-11 downloaded from the CCDC.
;
_cell_angle_alpha 94.197(14)
_cell_angle_beta 108.760(13)
_cell_angle_gamma 116.565(12)
_cell_formula_units_Z 1
_cell_length_a 8.822(4)
_cell_length_b 9.267(4)
_cell_length_c 9.384(4)
_cell_measurement_reflns_used 4117
_cell_measurement_temperature 100
_cell_measurement_theta_max 28.20
_cell_measurement_theta_min 2.54
_cell_volume 628.0(5)
_computing_cell_refinement 'SAINT V8.40B (?, 2016)'
_computing_data_reduction 'SAINT V8.40B (?, 2016)'
_computing_molecular_graphics 'Olex2 1.3 (Dolomanov et al., 2009)'
_computing_publication_material 'Olex2 1.3 (Dolomanov et al., 2009)'
_computing_structure_refinement 'SHELXL 2018/3 (Sheldrick, 2015)'
_computing_structure_solution 'olex2.solve 1.3 (Bourhis et al., 2015)'
_diffrn_ambient_temperature 100
_diffrn_measured_fraction_theta_full 1.000
_diffrn_measured_fraction_theta_max 0.988
_diffrn_measurement_device_type 'Bruker APEX-II CCD'
_diffrn_measurement_method '\f and \w scans'
_diffrn_radiation_type MoK\a
_diffrn_radiation_wavelength 0.71073
_diffrn_reflns_av_R_equivalents 0.0646
_diffrn_reflns_av_unetI/netI 0.0589
_diffrn_reflns_Laue_measured_fraction_full 1.000
_diffrn_reflns_Laue_measured_fraction_max 0.988
_diffrn_reflns_limit_h_max 11
_diffrn_reflns_limit_h_min -11
_diffrn_reflns_limit_k_max 12
_diffrn_reflns_limit_k_min -12
_diffrn_reflns_limit_l_max 12
_diffrn_reflns_limit_l_min -12
_diffrn_reflns_number 11056
_diffrn_reflns_point_group_measured_fraction_full 1.000
_diffrn_reflns_point_group_measured_fraction_max 0.988
_diffrn_reflns_theta_full 25.242
_diffrn_reflns_theta_max 28.456
_diffrn_reflns_theta_min 2.371
_diffrn_source_current 1.0
_diffrn_source_power 0.05
_diffrn_source_voltage 50.0
_diffrn_standards_number 0
_exptl_absorpt_coefficient_mu 1.430
_exptl_absorpt_correction_T_max 0.7457
_exptl_absorpt_correction_T_min 0.4780
_exptl_absorpt_correction_type none
_exptl_absorpt_process_details
;
SADABS-2016/2 (Bruker,2016/2) was used for absorption correction.
wR2(int) was 0.1411 before and 0.0778 after correction.
The Ratio of minimum to maximum transmission is 0.6410.
The \l/2 correction factor is Not present.
;
_exptl_crystal_colour 'clear pinkish pink'
_exptl_crystal_colour_lustre clear
_exptl_crystal_colour_modifier pinkish
_exptl_crystal_colour_primary pink
_exptl_crystal_density_diffrn 1.952
_exptl_crystal_description block
_exptl_crystal_F_000 374
_exptl_crystal_size_max 0.12
_exptl_crystal_size_mid 0.1
_exptl_crystal_size_min 0.1
_refine_diff_density_max 1.304
_refine_diff_density_min -1.260
_refine_diff_density_rms 0.155
_refine_ls_extinction_coef 0.008(4)
_refine_ls_extinction_expression Fc^*^=kFc[1+0.001xFc^2^\l^3^/sin(2\q)]^-1/4^
_refine_ls_extinction_method 'SHELXL-2018/3 (Sheldrick 2018)'
_refine_ls_goodness_of_fit_ref 1.047
_refine_ls_hydrogen_treatment constr
_refine_ls_matrix_type full
_refine_ls_number_parameters 203
_refine_ls_number_reflns 3130
_refine_ls_number_restraints 0
_refine_ls_restrained_S_all 1.047
_refine_ls_R_factor_all 0.0754
_refine_ls_R_factor_gt 0.0567
_refine_ls_shift/su_max 0.001
_refine_ls_shift/su_mean 0.000
_refine_ls_structure_factor_coef Fsqd
_refine_ls_weighting_details 'w=1/[\s^2^(Fo^2^)+(0.1034P)^2^+0.1019P] where P=(Fo^2^+2Fc^2^)/3'
_refine_ls_weighting_scheme calc
_refine_ls_wR_factor_gt 0.1458
_refine_ls_wR_factor_ref 0.1597
_reflns_Friedel_coverage 0.000
_reflns_number_gt 2473
_reflns_number_total 3130
_reflns_threshold_expression 'I > 2\s(I)'
_cod_data_source_file d3dt02410e2.cif
_cod_data_source_block 30auge_o_0m_a
_cod_database_code 7713735
_shelx_shelxl_version_number 2018/3
_shelx_space_group_comment
;
The symmetry employed for this shelxl refinement is uniquely defined
by the following loop, which should always be used as a source of
symmetry information in preference to the above space-group names.
They are only intended as comments.
;
_shelx_estimated_absorpt_t_max 0.870
_shelx_estimated_absorpt_t_min 0.847
_olex2_refinement_description
;
1. Fixed Uiso
 At 1.2 times of:
  All C(H) groups, All N(H) groups, All N(H,H) groups
 At 1.5 times of:
  All O(H,H) groups
2.a Rotating group:
 O3(H3A,H3B), O2(H2A,H2B), O1(H1A,H1B)
2.b Aromatic/amide H refined with riding coordinates:
 N5(H5), C1(H1)
2.c X=CH2 refined with riding coordinates:
 N7(H7A,H7B)
;
_olex2_submission_special_instructions 'No special instructions were received'

loop_
_space_group_symop_operation_xyz
'x, y, z'
'-x, -y, -z'

loop_
_atom_site_label
_atom_site_type_symbol
_atom_site_fract_x
_atom_site_fract_y
_atom_site_fract_z
_atom_site_U_iso_or_equiv
_atom_site_adp_type
_atom_site_occupancy
_atom_site_site_symmetry_order
_atom_site_calc_flag
_atom_site_refinement_flags_posn
_atom_site_refinement_flags_adp
_atom_site_refinement_flags_occupancy
_atom_site_disorder_assembly
_atom_site_disorder_group
Co1 Co 1.01251(6) 0.63333(5) 0.34506(5) 0.01416(19) Uani 1 1 d . . . . .
O3 O 0.8480(3) 0.6724(3) 0.1434(3) 0.0187(5) Uani 1 1 d . . . . .
H3A H 0.802687 0.728146 0.171467 0.028 Uiso 1 1 d R U . . .
H3B H 0.753858 0.579077 0.086637 0.028 Uiso 1 1 d R U . . .
O2 O 1.0603(3) 0.8524(3) 0.4813(3) 0.0209(5) Uani 1 1 d . . . . .
H2A H 1.175609 0.922091 0.521622 0.031 Uiso 1 1 d R U . . .
H2B H 1.032067 0.830561 0.558559 0.031 Uiso 1 1 d R U . . .
O8 O 0.5869(3) 0.1897(3) 0.0722(3) 0.0202(5) Uani 1 1 d . . . . .
O4 O 0.2164(3) 0.1925(3) 0.3975(3) 0.0226(6) Uani 1 1 d . . . . .
O5 O 0.2291(3) 0.3400(3) 0.2267(3) 0.0239(6) Uani 1 1 d . . . . .
O6 O 0.5550(4) 0.3642(3) -0.0602(3) 0.0236(6) Uani 1 1 d . . . . .
O1 O 0.9513(3) 0.4260(3) 0.1861(3) 0.0225(6) Uani 1 1 d . . . . .
H1A H 0.843000 0.347360 0.167150 0.034 Uiso 1 1 d R U . . .
H1B H 1.021551 0.387743 0.228157 0.034 Uiso 1 1 d R U . . .
O7 O 0.3145(3) 0.1305(3) -0.0886(3) 0.0220(6) Uani 1 1 d . . . . .
N2 N 0.7769(4) 0.3917(3) 0.4911(3) 0.0142(6) Uani 1 1 d . . . . .
N6 N 0.7519(4) 0.2167(3) 0.6939(3) 0.0150(6) Uani 1 1 d . . . . .
N1 N 0.7769(4) 0.4887(3) 0.3884(3) 0.0143(6) Uani 1 1 d . . . . .
N3 N 0.3018(4) 0.2896(4) 0.3325(3) 0.0166(6) Uani 1 1 d . . . . .
N8 N 0.4866(4) 0.2298(4) -0.0249(3) 0.0181(6) Uani 1 1 d . . . . .
N5 N 0.5191(4) 0.0385(4) 0.7380(3) 0.0180(6) Uani 1 1 d . . . . .
H5 H 0.456214 -0.036688 0.779267 0.022 Uiso 1 1 calc R U . . .
N4 N 0.4420(4) 0.0960(3) 0.6190(3) 0.0163(6) Uani 1 1 d . . . . .
N7 N 0.8156(4) 0.0814(4) 0.8941(4) 0.0226(7) Uani 1 1 d . . . . .
H7A H 0.934557 0.132023 0.914934 0.027 Uiso 1 1 calc R U . . .
H7B H 0.770377 0.010287 0.946604 0.027 Uiso 1 1 calc R U . . .
C4 C 0.5896(4) 0.2027(4) 0.5979(4) 0.0150(6) Uani 1 1 d . . . . .
C3 C 0.6054(4) 0.3051(4) 0.4879(4) 0.0141(6) Uani 1 1 d . . . . .
C1 C 0.6061(4) 0.4635(4) 0.3198(4) 0.0164(7) Uani 1 1 d . . . . .
H1 H 0.568244 0.515978 0.243582 0.020 Uiso 1 1 calc R U . . .
C2 C 0.4921(4) 0.3470(4) 0.3786(4) 0.0141(6) Uani 1 1 d . . . . .
C5 C 0.7025(5) 0.1127(4) 0.7819(4) 0.0175(7) Uani 1 1 d . . . . .

loop_
_atom_site_aniso_label
_atom_site_aniso_U_11
_atom_site_aniso_U_22
_atom_site_aniso_U_33
_atom_site_aniso_U_23
_atom_site_aniso_U_13
_atom_site_aniso_U_12
Co1 0.0065(3) 0.0192(3) 0.0189(3) 0.00617(18) 0.00692(18) 0.00659(19)
O3 0.0099(11) 0.0256(13) 0.0236(12) 0.0080(10) 0.0071(9) 0.0107(10)
O2 0.0128(12) 0.0210(12) 0.0288(13) 0.0033(11) 0.0126(10) 0.0059(10)
O8 0.0152(12) 0.0267(13) 0.0226(13) 0.0108(11) 0.0081(10) 0.0125(11)
O4 0.0092(12) 0.0292(13) 0.0314(14) 0.0102(11) 0.0124(10) 0.0080(10)
O5 0.0118(12) 0.0353(15) 0.0321(14) 0.0154(12) 0.0097(11) 0.0162(11)
O6 0.0177(13) 0.0231(13) 0.0278(14) 0.0101(11) 0.0074(11) 0.0091(11)
O1 0.0101(12) 0.0268(13) 0.0311(14) 0.0009(11) 0.0070(10) 0.0114(10)
O7 0.0092(11) 0.0276(13) 0.0304(14) 0.0099(11) 0.0091(10) 0.0088(10)
N2 0.0080(12) 0.0186(13) 0.0178(13) 0.0052(11) 0.0073(10) 0.0066(11)
N6 0.0086(13) 0.0204(14) 0.0164(13) 0.0053(11) 0.0071(11) 0.0061(11)
N1 0.0080(13) 0.0173(13) 0.0202(14) 0.0055(11) 0.0080(11) 0.0065(11)
N3 0.0099(13) 0.0212(14) 0.0211(14) 0.0041(12) 0.0092(11) 0.0078(11)
N8 0.0141(14) 0.0220(14) 0.0221(15) 0.0070(12) 0.0092(12) 0.0105(12)
N5 0.0153(14) 0.0204(14) 0.0211(15) 0.0076(12) 0.0111(12) 0.0081(12)
N4 0.0129(13) 0.0191(14) 0.0181(14) 0.0055(11) 0.0088(11) 0.0070(11)
N7 0.0160(15) 0.0321(17) 0.0274(16) 0.0155(14) 0.0133(13) 0.0138(13)
C4 0.0107(15) 0.0183(15) 0.0185(15) 0.0022(13) 0.0080(12) 0.0082(13)
C3 0.0077(14) 0.0157(15) 0.0184(15) 0.0030(12) 0.0063(12) 0.0050(12)
C1 0.0091(15) 0.0200(16) 0.0216(16) 0.0043(13) 0.0063(13) 0.0082(13)
C2 0.0075(14) 0.0176(15) 0.0168(15) 0.0015(12) 0.0050(12) 0.0063(12)
C5 0.0160(16) 0.0202(16) 0.0224(17) 0.0047(14) 0.0123(14) 0.0108(14)

loop_
_atom_type_symbol
_atom_type_description
_atom_type_scat_dispersion_real
_atom_type_scat_dispersion_imag
_atom_type_scat_source
C C 0.0033 0.0016 'International Tables Vol C Tables 4.2.6.8 and 6.1.1.4'
H H 0.0000 0.0000 'International Tables Vol C Tables 4.2.6.8 and 6.1.1.4'
Co Co 0.3494 0.9721 'International Tables Vol C Tables 4.2.6.8 and 6.1.1.4'
N N 0.0061 0.0033 'International Tables Vol C Tables 4.2.6.8 and 6.1.1.4'
O O 0.0106 0.0060 'International Tables Vol C Tables 4.2.6.8 and 6.1.1.4'

loop_
_geom_angle_atom_site_label_1
_geom_angle_atom_site_label_2
_geom_angle_atom_site_label_3
_geom_angle
_geom_angle_site_symmetry_1
_geom_angle_site_symmetry_3
_geom_angle_publ_flag
O2 Co1 O3 89.31(10) . . ?
O2 Co1 N2 97.01(11) . 2_766 ?
O1 Co1 O3 83.61(10) . . ?
O1 Co1 O2 172.79(10) . . ?
O1 Co1 N2 89.50(11) . 2_766 ?
O1 Co1 N6 91.19(11) . 2_766 ?
O1 Co1 N1 90.45(11) . . ?
N2 Co1 O3 163.85(10) 2_766 . ?
N6 Co1 O3 89.48(10) 2_766 . ?
N6 Co1 O2 87.38(11) 2_766 . ?
N6 Co1 N2 76.04(11) 2_766 2_766 ?
N6 Co1 N1 178.34(11) 2_766 . ?
N1 Co1 O3 90.56(11) . . ?
N1 Co1 O2 90.96(10) . . ?
N1 Co1 N2 104.12(11) . 2_766 ?
Co1 O3 H3A 109.5 . . ?
Co1 O3 H3B 109.5 . . ?
H3A O3 H3B 104.3 . . ?
Co1 O2 H2A 109.3 . . ?
Co1 O2 H2B 109.3 . . ?
H2A O2 H2B 104.5 . . ?
Co1 O1 H1A 109.4 . . ?
Co1 O1 H1B 109.3 . . ?
H1A O1 H1B 104.4 . . ?
N1 N2 Co1 133.3(2) . 2_766 ?
C3 N2 Co1 117.2(2) . 2_766 ?
C3 N2 N1 109.3(3) . . ?
C4 N6 Co1 117.0(2) . 2_766 ?
C5 N6 Co1 138.8(2) . 2_766 ?
C5 N6 C4 103.9(3) . . ?
N2 N1 Co1 122.2(2) . . ?
C1 N1 Co1 129.2(2) . . ?
C1 N1 N2 108.4(3) . . ?
O4 N3 O5 123.5(3) . . ?
O4 N3 C2 119.1(3) . . ?
O5 N3 C2 117.5(3) . . ?
O8 N8 O7 119.2(3) . . ?
O6 N8 O8 120.8(3) . . ?
O6 N8 O7 119.9(3) . . ?
N4 N5 H5 124.6 . . ?
C5 N5 H5 124.6 . . ?
C5 N5 N4 110.8(3) . . ?
C4 N4 N5 101.5(3) . . ?
H7A N7 H7B 120.0 . . ?
C5 N7 H7A 120.0 . . ?
C5 N7 H7B 120.0 . . ?
N6 C4 C3 115.1(3) . . ?
N4 C4 N6 114.7(3) . . ?
N4 C4 C3 130.2(3) . . ?
N2 C3 C4 114.5(3) . . ?
N2 C3 C2 107.5(3) . . ?
C2 C3 C4 137.9(3) . . ?
N1 C1 H1 125.6 . . ?
N1 C1 C2 108.7(3) . . ?
C2 C1 H1 125.6 . . ?
C3 C2 N3 129.4(3) . . ?
C3 C2 C1 106.0(3) . . ?
C1 C2 N3 124.6(3) . . ?
N6 C5 N5 109.1(3) . . ?
N6 C5 N7 126.3(3) . . ?
N5 C5 N7 124.6(3) . . ?

loop_
_geom_bond_atom_site_label_1
_geom_bond_atom_site_label_2
_geom_bond_distance
_geom_bond_site_symmetry_2
_geom_bond_publ_flag
Co1 O3 2.150(2) . ?
Co1 O2 2.107(3) . ?
Co1 O1 2.085(3) . ?
Co1 N2 2.115(3) 2_766 ?
Co1 N6 2.089(3) 2_766 ?
Co1 N1 2.101(3) . ?
O3 H3A 0.8529 . ?
O3 H3B 0.8527 . ?
O2 H2A 0.8506 . ?
O2 H2B 0.8497 . ?
O8 N8 1.255(4) . ?
O4 N3 1.233(4) . ?
O5 N3 1.241(4) . ?
O6 N8 1.242(4) . ?
O1 H1A 0.8512 . ?
O1 H1B 0.8512 . ?
O7 N8 1.263(4) . ?
N2 N1 1.365(4) . ?
N2 C3 1.347(4) . ?
N6 C4 1.366(4) . ?
N6 C5 1.331(4) . ?
N1 C1 1.334(4) . ?
N3 C2 1.410(4) . ?
N5 H5 0.8800 . ?
N5 N4 1.385(4) . ?
N5 C5 1.340(4) . ?
N4 C4 1.325(4) . ?
N7 H7A 0.8800 . ?
N7 H7B 0.8800 . ?
N7 C5 1.348(5) . ?
C4 C3 1.451(5) . ?
C3 C2 1.396(4) . ?
C1 H1 0.9500 . ?
C1 C2 1.398(5) . ?

loop_
_geom_torsion_atom_site_label_1
_geom_torsion_atom_site_label_2
_geom_torsion_atom_site_label_3
_geom_torsion_atom_site_label_4
_geom_torsion
_geom_torsion_site_symmetry_1
_geom_torsion_site_symmetry_2
_geom_torsion_site_symmetry_3
_geom_torsion_site_symmetry_4
_geom_torsion_publ_flag
Co1 N2 N1 Co1 8.7(4) 2_766 . . . ?
Co1 N2 N1 C1 -175.5(2) 2_766 . . . ?
Co1 N2 C3 C4 -1.1(4) 2_766 . . . ?
Co1 N2 C3 C2 176.7(2) 2_766 . . . ?
Co1 N6 C4 N4 174.9(2) 2_766 . . . ?
Co1 N6 C4 C3 -4.5(4) 2_766 . . . ?
Co1 N6 C5 N5 -172.7(3) 2_766 . . . ?
Co1 N6 C5 N7 5.4(6) 2_766 . . . ?
Co1 N1 C1 C2 175.2(2) . . . . ?
O4 N3 C2 C3 3.0(5) . . . . ?
O4 N3 C2 C1 -176.6(3) . . . . ?
O5 N3 C2 C3 -176.8(3) . . . . ?
O5 N3 C2 C1 3.7(5) . . . . ?
N2 N1 C1 C2 -0.2(4) . . . . ?
N2 C3 C2 N3 179.7(3) . . . . ?
N2 C3 C2 C1 -0.7(4) . . . . ?
N6 C4 C3 N2 3.6(4) . . . . ?
N6 C4 C3 C2 -173.3(4) . . . . ?
N1 N2 C3 C4 -177.3(3) . . . . ?
N1 N2 C3 C2 0.6(4) . . . . ?
N1 C1 C2 N3 -179.8(3) . . . . ?
N1 C1 C2 C3 0.5(4) . . . . ?
N5 N4 C4 N6 -0.2(4) . . . . ?
N5 N4 C4 C3 179.0(3) . . . . ?
N4 N5 C5 N6 -1.2(4) . . . . ?
N4 N5 C5 N7 -179.4(3) . . . . ?
N4 C4 C3 N2 -175.6(3) . . . . ?
N4 C4 C3 C2 7.4(7) . . . . ?
C4 N6 C5 N5 1.0(4) . . . . ?
C4 N6 C5 N7 179.1(3) . . . . ?
C4 C3 C2 N3 -3.2(7) . . . . ?
C4 C3 C2 C1 176.4(4) . . . . ?
C3 N2 N1 Co1 -176.0(2) . . . . ?
C3 N2 N1 C1 -0.2(4) . . . . ?
C5 N6 C4 N4 -0.5(4) . . . . ?
C5 N6 C4 C3 -179.9(3) . . . . ?
C5 N5 N4 C4 0.9(4) . . . . ?
